data_4086932
loop_
_publ_author_name
'Kiernicki, John J.'
'Staun, Selena L.'
'Zeller, Matthias'
'Bart, Suzanne C.'

_publ_section_title
;
 A Uranium(IV) Triamide Species with Br\/onsted Basic Ligand Character:
 Metal--Ligand Cooperativity in the f Block
;
_journal_issue 3
_journal_name_full Organometallics
_journal_page_first 665
_journal_paper_doi 10.1021/acs.organomet.6b00861
_journal_volume 36
_journal_year 2017
_chemical_formula_moiety 'C45 H55 N3 O U'
_chemical_formula_sum 'C45 H55 N3 O U'
_chemical_formula_weight 891.95
_space_group_crystal_system triclinic
_space_group_IT_number 2
_space_group_name_Hall '-P 1'
_space_group_name_H-M_alt 'P -1'
_symmetry_space_group_name_Hall '-P 1'
_symmetry_space_group_name_H-M 'P -1'
_atom_sites_solution_hydrogens geom
_atom_sites_solution_primary direct
_atom_sites_solution_secondary difmap
_audit_creation_method SHELXL-2014/7
_cell_angle_alpha 100.56(3)
_cell_angle_beta 97.75(3)
_cell_angle_gamma 93.54(3)
_cell_formula_units_Z 2
_cell_length_a 10.222(2)
_cell_length_b 13.282(3)
_cell_length_c 14.590(3)
_cell_measurement_reflns_used 33830
_cell_measurement_temperature 100(2)
_cell_measurement_theta_max 72.457
_cell_measurement_theta_min 3.116
_cell_volume 1921.9(7)
_computing_cell_refinement 'HKL3000 (Otwinowski & Minor, 1997)'
_computing_data_collection 'CrystalClear-SM Expert 2.1 b32 (Rigaku, 2014)'
_computing_data_reduction 'HKL3000 (Otwinowski & Minor, 1997)'
_computing_publication_material 'Encifer (Allen et al., 2004)'
_computing_structure_refinement
;  
SHELXL-2014/7 (Sheldrick, 2014), 
SHELXLE Rev714 (H\"ubschle et al., 2011)
;
_computing_structure_solution 'SHELXS-97 (Sheldrick, 2008)'
_diffrn_ambient_temperature 100(2)
_diffrn_measured_fraction_theta_full 0.955
_diffrn_measured_fraction_theta_max 0.926
_diffrn_measurement_device_type 'Rigaku Rapid II curved image plate diffractometer'
_diffrn_measurement_method 'omega scans'
_diffrn_radiation_monochromator 'laterally graded multilayer (Goebel) mirror'
_diffrn_radiation_type CuK\a
_diffrn_radiation_wavelength 1.54178
_diffrn_reflns_av_R_equivalents 0.0623
_diffrn_reflns_av_unetI/netI 0.0353
_diffrn_reflns_Laue_measured_fraction_full 0.955
_diffrn_reflns_Laue_measured_fraction_max 0.926
_diffrn_reflns_limit_h_max 12
_diffrn_reflns_limit_h_min -12
_diffrn_reflns_limit_k_max 16
_diffrn_reflns_limit_k_min -16
_diffrn_reflns_limit_l_max 17
_diffrn_reflns_limit_l_min -17
_diffrn_reflns_number 33830
_diffrn_reflns_point_group_measured_fraction_full 0.955
_diffrn_reflns_point_group_measured_fraction_max 0.926
_diffrn_reflns_theta_full 67.679
_diffrn_reflns_theta_max 72.457
_diffrn_reflns_theta_min 3.116
_diffrn_source 'microfocus X-ray tube'
_exptl_absorpt_coefficient_mu 12.165
_exptl_absorpt_correction_T_max 0.642
_exptl_absorpt_correction_T_min 0.300
_exptl_absorpt_correction_type multi-scan
_exptl_absorpt_process_details 'SCALEPACK (Otwinowski & Minor, 1997)'
_exptl_crystal_colour yellow
_exptl_crystal_density_diffrn 1.541
_exptl_crystal_description chip
_exptl_crystal_F_000 892
_exptl_crystal_size_max 0.100
_exptl_crystal_size_mid 0.050
_exptl_crystal_size_min 0.040
_exptl_transmission_factor_max 0.642
_exptl_transmission_factor_min 0.300
_refine_diff_density_max 3.128
_refine_diff_density_min -2.116
_refine_diff_density_rms 0.202
_refine_ls_extinction_coef 0.00126(14)
_refine_ls_extinction_expression Fc^*^=kFc[1+0.001xFc^2^\l^3^/sin(2\q)]^-1/4^
_refine_ls_extinction_method 'SHELXL-2014/7 (Sheldrick 2014'
_refine_ls_goodness_of_fit_ref 1.198
_refine_ls_hydrogen_treatment constr
_refine_ls_matrix_type full
_refine_ls_number_parameters 463
_refine_ls_number_reflns 7052
_refine_ls_number_restraints 0
_refine_ls_restrained_S_all 1.198
_refine_ls_R_factor_all 0.0622
_refine_ls_R_factor_gt 0.0593
_refine_ls_shift/su_max 0.000
_refine_ls_shift/su_mean 0.000
_refine_ls_structure_factor_coef Fsqd
_refine_ls_weighting_details 'w=1/[\s^2^(Fo^2^)+(0.0753P)^2^+18.1058P] where P=(Fo^2^+2Fc^2^)/3'
_refine_ls_weighting_scheme calc
_refine_ls_wR_factor_gt 0.1632
_refine_ls_wR_factor_ref 0.1664
_reflns_Friedel_coverage 0.000
_reflns_number_gt 6634
_reflns_number_total 7052
_reflns_threshold_expression 'I > 2\s(I)'
_cod_data_source_file om6b00861_si_002.cif
_cod_data_source_block jk9182
_cod_depositor_comments 'Adding full bibliography for 4086932--4086937.cif.'
_cod_database_code 4086932
_shelx_shelxl_version_number 2014/7
_shelx_space_group_comment
;
The symmetry employed for this shelxl refinement is uniquely defined
by the following loop, which should always be used as a source of
symmetry information in preference to the above space-group names.
They are only intended as comments.
;
_shelx_estimated_absorpt_t_min 0.376
_shelx_estimated_absorpt_t_max 0.642

loop_
_space_group_symop_operation_xyz
'x, y, z'
'-x, -y, -z'

loop_
_atom_site_label
_atom_site_type_symbol
_atom_site_fract_x
_atom_site_fract_y
_atom_site_fract_z
_atom_site_U_iso_or_equiv
_atom_site_adp_type
_atom_site_occupancy
_atom_site_site_symmetry_order
_atom_site_calc_flag
_atom_site_refinement_flags_posn
_atom_site_refinement_flags_adp
U1 U 0.61622(3) 0.27431(2) 0.24523(2) 0.03908(17) Uani 1 1 d . .
C1 C 0.5260(12) 0.0401(8) 0.1323(7) 0.047(2) Uani 1 1 d . .
H1A H 0.4791 -0.0044 0.0736 0.056 Uiso 1 1 calc R U
H1B H 0.4980 0.0143 0.1868 0.056 Uiso 1 1 calc R U
N1 N 0.4932(9) 0.1481(6) 0.1357(6) 0.0421(19) Uani 1 1 d . .
O1 O 0.6832(9) 0.1892(6) 0.3537(5) 0.0513(19) Uani 1 1 d . .
N3 N 0.8039(10) 0.3237(7) 0.1921(6) 0.047(2) Uani 1 1 d . .
C3 C 0.8780(12) 0.1504(8) 0.1858(8) 0.048(2) Uani 1 1 d . .
H3A H 0.9124 0.0927 0.1455 0.057 Uiso 1 1 calc R U
H3B H 0.9441 0.1745 0.2430 0.057 Uiso 1 1 calc R U
N2 N 0.7502(9) 0.1152(7) 0.2126(6) 0.045(2) Uani 1 1 d . .
C2 C 0.6733(12) 0.0384(8) 0.1351(7) 0.046(2) Uani 1 1 d . .
H2A H 0.6983 -0.0309 0.1420 0.055 Uiso 1 1 calc R U
H2B H 0.6970 0.0512 0.0744 0.055 Uiso 1 1 calc R U
C4 C 0.8552(13) 0.2378(9) 0.1324(8) 0.052(3) Uani 1 1 d . .
H4A H 0.9396 0.2618 0.1138 0.062 Uiso 1 1 calc R U
H4B H 0.7909 0.2128 0.0743 0.062 Uiso 1 1 calc R U
C8 C 0.1409(12) 0.1173(9) 0.0218(9) 0.057(3) Uani 1 1 d . .
H8 H 0.0600 0.0800 0.0252 0.068 Uiso 1 1 calc R U
C7 C 0.2395(14) 0.0452(11) 0.1594(9) 0.063(3) Uani 1 1 d . .
H7A H 0.1496 0.0467 0.1757 0.095 Uiso 1 1 calc R U
H7B H 0.3037 0.0752 0.2153 0.095 Uiso 1 1 calc R U
H7C H 0.2570 -0.0261 0.1368 0.095 Uiso 1 1 calc R U
C6 C 0.2519(13) 0.1060(9) 0.0835(8) 0.054(3) Uani 1 1 d . .
C5 C 0.3749(12) 0.1569(8) 0.0773(7) 0.046(2) Uani 1 1 d . .
C10 C 0.0177(14) 0.1867(12) -0.1104(11) 0.074(4) Uani 1 1 d . .
H10A H 0.0420 0.2238 -0.1587 0.111 Uiso 1 1 calc R U
H10B H -0.0457 0.2241 -0.0757 0.111 Uiso 1 1 calc R U
H10C H -0.0227 0.1177 -0.1407 0.111 Uiso 1 1 calc R U
C9 C 0.1403(13) 0.1780(9) -0.0430(9) 0.058(3) Uani 1 1 d . .
C11 C 0.2590(13) 0.2312(9) -0.0483(8) 0.053(3) Uani 1 1 d . .
H11 H 0.2608 0.2752 -0.0927 0.064 Uiso 1 1 calc R U
C14 C 0.8880(11) 0.4163(8) 0.2148(7) 0.045(2) Uani 1 1 d . .
C13 C 0.5040(12) 0.2777(9) -0.0008(9) 0.056(3) Uani 1 1 d . .
H13A H 0.4883 0.3159 -0.0521 0.085 Uiso 1 1 calc R U
H13B H 0.5685 0.2277 -0.0154 0.085 Uiso 1 1 calc R U
H13C H 0.5386 0.3256 0.0582 0.085 Uiso 1 1 calc R U
C12 C 0.3760(11) 0.2221(8) 0.0097(8) 0.047(2) Uani 1 1 d . .
C17 C 0.9902(13) 0.5635(10) 0.1677(8) 0.057(3) Uani 1 1 d . .
H17 H 1.0012 0.6020 0.1201 0.068 Uiso 1 1 calc R U
C16 C 0.8194(14) 0.4480(10) 0.0493(8) 0.058(3) Uani 1 1 d . .
H16A H 0.8412 0.4979 0.0107 0.087 Uiso 1 1 calc R U
H16B H 0.7251 0.4473 0.0556 0.087 Uiso 1 1 calc R U
H16C H 0.8384 0.3794 0.0191 0.087 Uiso 1 1 calc R U
C15 C 0.9015(12) 0.4776(9) 0.1456(8) 0.050(3) Uani 1 1 d . .
C19 C 1.1657(14) 0.6895(12) 0.2768(11) 0.074(4) Uani 1 1 d . .
H19A H 1.2010 0.6969 0.2190 0.110 Uiso 1 1 calc R U
H19B H 1.2383 0.6802 0.3249 0.110 Uiso 1 1 calc R U
H19C H 1.1232 0.7514 0.2999 0.110 Uiso 1 1 calc R U
C18 C 1.0649(13) 0.5969(10) 0.2563(10) 0.060(3) Uani 1 1 d . .
C20 C 1.0475(12) 0.5390(9) 0.3243(9) 0.054(3) Uani 1 1 d . .
H20 H 1.0941 0.5618 0.3863 0.065 Uiso 1 1 calc R U
C21 C 0.9632(11) 0.4478(8) 0.3047(8) 0.048(2) Uani 1 1 d . .
C22 C 0.9594(13) 0.3852(9) 0.3796(8) 0.056(3) Uani 1 1 d . .
H22A H 0.8670 0.3671 0.3859 0.084 Uiso 1 1 calc R U
H22B H 1.0056 0.4251 0.4398 0.084 Uiso 1 1 calc R U
H22C H 1.0031 0.3223 0.3625 0.084 Uiso 1 1 calc R U
C23 C 0.4316(11) 0.3484(8) 0.3542(7) 0.044(2) Uani 1 1 d . .
C27 C 0.5537(12) 0.4033(9) 0.4016(8) 0.050(3) Uani 1 1 d . .
C26 C 0.5931(11) 0.4717(8) 0.3428(8) 0.045(2) Uani 1 1 d . .
C25 C 0.4935(12) 0.4584(9) 0.2616(8) 0.049(3) Uani 1 1 d . .
C24 C 0.3933(12) 0.3827(9) 0.2709(8) 0.050(3) Uani 1 1 d . .
C32 C 0.6235(14) 0.3926(10) 0.4963(8) 0.060(3) Uani 1 1 d . .
H32A H 0.6230 0.3196 0.4998 0.089 Uiso 1 1 calc R U
H32B H 0.5777 0.4283 0.5459 0.089 Uiso 1 1 calc R U
H32C H 0.7152 0.4229 0.5049 0.089 Uiso 1 1 calc R U
C31 C 0.7011(12) 0.5561(9) 0.3684(10) 0.056(3) Uani 1 1 d . .
H31A H 0.7363 0.5673 0.3115 0.084 Uiso 1 1 calc R U
H31B H 0.7721 0.5376 0.4128 0.084 Uiso 1 1 calc R U
H31C H 0.6664 0.6193 0.3979 0.084 Uiso 1 1 calc R U
C30 C 0.4912(16) 0.5244(10) 0.1872(9) 0.067(4) Uani 1 1 d . .
H30A H 0.5811 0.5364 0.1729 0.101 Uiso 1 1 calc R U
H30B H 0.4580 0.5905 0.2108 0.101 Uiso 1 1 calc R U
H30C H 0.4330 0.4892 0.1299 0.101 Uiso 1 1 calc R U
C29 C 0.2613(11) 0.3553(12) 0.2072(11) 0.073(4) Uani 1 1 d . .
H29A H 0.2746 0.3520 0.1415 0.110 Uiso 1 1 calc R U
H29B H 0.2010 0.4079 0.2243 0.110 Uiso 1 1 calc R U
H29C H 0.2229 0.2884 0.2147 0.110 Uiso 1 1 calc R U
C28 C 0.3486(13) 0.2712(10) 0.3939(11) 0.066(4) Uani 1 1 d . .
H28A H 0.3029 0.2178 0.3421 0.099 Uiso 1 1 calc R U
H28B H 0.2830 0.3070 0.4277 0.099 Uiso 1 1 calc R U
H28C H 0.4067 0.2396 0.4374 0.099 Uiso 1 1 calc R U
C40 C 0.7474(11) 0.1028(8) 0.3155(7) 0.043(2) Uani 1 1 d . .
C51 C 1.0380(15) 0.1644(11) 0.5154(9) 0.066(4) Uani 1 1 d . .
H51 H 1.0577 0.2057 0.5768 0.080 Uiso 1 1 calc R U
C50 C 1.1315(14) 0.1040(12) 0.4802(10) 0.069(4) Uani 1 1 d . .
H50 H 1.2167 0.1059 0.5161 0.083 Uiso 1 1 calc R U
C49 C 1.1013(12) 0.0418(11) 0.3939(10) 0.061(3) Uani 1 1 d . .
H49 H 1.1649 -0.0016 0.3707 0.073 Uiso 1 1 calc R U
C48 C 0.9797(12) 0.0407(9) 0.3395(9) 0.054(3) Uani 1 1 d . .
H48 H 0.9605 -0.0035 0.2794 0.065 Uiso 1 1 calc R U
C47 C 0.8822(11) 0.1054(8) 0.3723(7) 0.043(2) Uani 1 1 d . .
C46 C 0.7025(11) -0.0953(9) 0.2870(8) 0.047(2) Uani 1 1 d . .
H46 H 0.7786 -0.1013 0.2562 0.056 Uiso 1 1 calc R U
C45 C 0.6302(13) -0.1836(9) 0.2956(9) 0.055(3) Uani 1 1 d . .
H45 H 0.6554 -0.2492 0.2694 0.066 Uiso 1 1 calc R U
C44 C 0.5217(14) -0.1765(10) 0.3423(9) 0.059(3) Uani 1 1 d . .
H44 H 0.4711 -0.2369 0.3479 0.071 Uiso 1 1 calc R U
C43 C 0.4875(13) -0.0814(10) 0.3807(8) 0.056(3) Uani 1 1 d . .
H43 H 0.4148 -0.0763 0.4150 0.068 Uiso 1 1 calc R U
C42 C 0.5565(12) 0.0064(9) 0.3704(7) 0.051(3) Uani 1 1 d . .
H42 H 0.5289 0.0712 0.3963 0.061 Uiso 1 1 calc R U
C41 C 0.6664(11) 0.0036(8) 0.3226(7) 0.044(2) Uani 1 1 d . .
C52 C 0.9154(13) 0.1654(10) 0.4619(8) 0.056(3) Uani 1 1 d . .
H52 H 0.8527 0.2082 0.4872 0.068 Uiso 1 1 calc R U

loop_
_atom_site_aniso_label
_atom_site_aniso_U_11
_atom_site_aniso_U_22
_atom_site_aniso_U_33
_atom_site_aniso_U_23
_atom_site_aniso_U_13
_atom_site_aniso_U_12
U1 0.0382(2) 0.0415(2) 0.0379(2) 0.00490(13) 0.00812(14) 0.00864(14)
C1 0.060(7) 0.046(5) 0.035(5) 0.007(4) 0.010(5) 0.002(5)
N1 0.046(5) 0.036(4) 0.039(4) -0.003(3) 0.005(4) 0.000(4)
O1 0.075(6) 0.052(4) 0.030(3) 0.010(3) 0.009(3) 0.026(4)
N3 0.052(6) 0.054(5) 0.037(4) 0.007(4) 0.016(4) 0.000(4)
C3 0.052(7) 0.050(6) 0.041(5) 0.002(4) 0.010(5) 0.010(5)
N2 0.048(5) 0.049(5) 0.035(4) 0.003(4) 0.006(4) 0.004(4)
C2 0.058(7) 0.045(5) 0.039(5) 0.010(4) 0.017(5) 0.008(5)
C4 0.060(7) 0.055(6) 0.044(6) 0.011(5) 0.018(5) 0.010(5)
C8 0.039(6) 0.054(6) 0.067(8) -0.015(6) 0.009(5) -0.002(5)
C7 0.059(8) 0.071(8) 0.059(7) 0.006(6) 0.019(6) -0.001(6)
C6 0.056(7) 0.055(6) 0.050(6) 0.002(5) 0.012(5) 0.007(5)
C5 0.054(7) 0.045(5) 0.036(5) -0.002(4) 0.005(5) 0.007(5)
C10 0.053(8) 0.085(10) 0.074(9) -0.003(7) -0.002(7) 0.017(7)
C9 0.057(8) 0.048(6) 0.063(7) -0.002(5) 0.004(6) 0.017(5)
C11 0.062(8) 0.050(6) 0.042(6) -0.003(5) -0.002(5) 0.012(5)
C14 0.046(6) 0.050(6) 0.041(5) 0.008(4) 0.006(4) 0.020(5)
C13 0.053(7) 0.051(6) 0.064(7) 0.014(5) 0.002(6) -0.001(5)
C12 0.039(6) 0.050(6) 0.046(6) 0.001(4) -0.010(4) 0.014(4)
C17 0.063(8) 0.063(7) 0.047(6) 0.014(5) 0.016(6) 0.000(6)
C16 0.072(8) 0.058(7) 0.041(6) 0.010(5) 0.000(5) 0.001(6)
C15 0.047(6) 0.050(6) 0.055(6) 0.009(5) 0.014(5) 0.005(5)
C19 0.054(8) 0.092(10) 0.072(9) 0.030(8) -0.009(7) -0.019(7)
C18 0.055(8) 0.058(7) 0.066(8) 0.012(6) 0.006(6) 0.000(6)
C20 0.044(6) 0.058(7) 0.055(7) 0.002(5) 0.006(5) 0.007(5)
C21 0.040(6) 0.049(6) 0.054(6) 0.003(5) 0.011(5) 0.016(5)
C22 0.059(8) 0.054(6) 0.052(6) 0.008(5) -0.001(6) 0.009(5)
C23 0.048(6) 0.037(5) 0.047(6) -0.002(4) 0.018(5) 0.013(4)
C27 0.052(7) 0.053(6) 0.049(6) 0.013(5) 0.007(5) 0.020(5)
C26 0.040(6) 0.046(5) 0.052(6) 0.009(5) 0.014(5) 0.009(4)
C25 0.054(7) 0.050(6) 0.043(6) 0.008(5) 0.006(5) 0.010(5)
C24 0.045(6) 0.058(6) 0.044(6) 0.001(5) 0.008(5) 0.015(5)
C32 0.071(8) 0.062(7) 0.047(6) 0.007(5) 0.006(6) 0.026(6)
C31 0.040(6) 0.046(6) 0.077(8) -0.005(5) 0.011(6) 0.005(5)
C30 0.096(11) 0.052(7) 0.059(7) 0.017(6) 0.009(7) 0.037(7)
C29 0.025(6) 0.087(9) 0.091(10) -0.017(8) -0.012(6) 0.023(6)
C28 0.050(7) 0.067(8) 0.087(9) 0.001(7) 0.051(7) -0.006(6)
C40 0.049(6) 0.038(5) 0.041(5) 0.006(4) 0.005(4) 0.014(4)
C51 0.080(10) 0.068(8) 0.051(7) 0.026(6) -0.006(7) -0.014(7)
C50 0.056(8) 0.084(9) 0.072(9) 0.047(8) -0.006(7) -0.009(7)
C49 0.037(6) 0.071(8) 0.080(9) 0.030(7) 0.003(6) 0.010(5)
C48 0.049(7) 0.055(6) 0.064(7) 0.020(5) 0.018(6) 0.007(5)
C47 0.047(6) 0.040(5) 0.043(5) 0.011(4) 0.007(5) 0.003(4)
C46 0.040(6) 0.054(6) 0.051(6) 0.015(5) 0.012(5) 0.008(5)
C45 0.062(8) 0.049(6) 0.056(7) 0.015(5) 0.008(6) 0.010(5)
C44 0.066(8) 0.053(7) 0.059(7) 0.019(5) 0.007(6) -0.004(6)
C43 0.054(7) 0.072(8) 0.046(6) 0.019(6) 0.009(5) 0.005(6)
C42 0.048(6) 0.063(7) 0.039(5) 0.000(5) 0.005(5) 0.014(5)
C41 0.053(6) 0.040(5) 0.040(5) 0.009(4) 0.003(5) 0.013(5)
C52 0.059(8) 0.072(8) 0.038(6) 0.021(5) -0.001(5) -0.002(6)

loop_
_atom_type_symbol
_atom_type_description
_atom_type_scat_dispersion_real
_atom_type_scat_dispersion_imag
_atom_type_scat_source
C C 0.0181 0.0091 'International Tables Vol C Tables 4.2.6.8 and 6.1.1.4'
H H 0.0000 0.0000 'International Tables Vol C Tables 4.2.6.8 and 6.1.1.4'
N N 0.0311 0.0180 'International Tables Vol C Tables 4.2.6.8 and 6.1.1.4'
O O 0.0492 0.0322 'International Tables Vol C Tables 4.2.6.8 and 6.1.1.4'
U U -4.3638 13.4090 'International Tables Vol C Tables 4.2.6.8 and 6.1.1.4'

loop_
_geom_angle_atom_site_label_1
_geom_angle_atom_site_label_2
_geom_angle_atom_site_label_3
_geom_angle
O1 U1 N3 104.6(3)
O1 U1 N1 101.0(3)
N3 U1 N1 110.3(3)
O1 U1 N2 57.5(3)
N3 U1 N2 71.9(3)
N1 U1 N2 70.1(3)
O1 U1 C23 87.7(3)
N3 U1 C23 142.1(3)
N1 U1 C23 102.0(3)
N2 U1 C23 140.1(3)
O1 U1 C27 80.2(3)
N3 U1 C27 115.9(4)
N1 U1 C27 131.9(4)
N2 U1 C27 136.9(3)
C23 U1 C27 30.1(3)
O1 U1 C26 104.8(3)
N3 U1 C26 93.0(3)
N1 U1 C26 139.3(3)
N2 U1 C26 150.6(3)
C23 U1 C26 49.1(3)
C27 U1 C26 29.9(3)
O1 U1 C24 116.4(3)
N3 U1 C24 128.7(4)
N1 U1 C24 91.4(3)
N2 U1 C24 157.3(3)
C23 U1 C24 29.0(3)
C27 U1 C24 48.9(3)
C26 U1 C24 48.9(3)
O1 U1 C25 129.3(3)
N3 U1 C25 100.0(4)
N1 U1 C25 111.0(3)
N2 U1 C25 171.3(3)
C23 U1 C25 48.6(3)
C27 U1 C25 49.1(3)
C26 U1 C25 29.7(3)
C24 U1 C25 29.5(4)
O1 U1 C40 26.4(3)
N3 U1 C40 90.6(3)
N1 U1 C40 85.2(3)
N2 U1 C40 31.2(3)
C23 U1 C40 111.8(3)
C27 U1 C40 106.5(3)
C26 U1 C40 128.8(3)
C24 U1 C40 138.5(3)
C25 U1 C40 155.6(3)
N1 C1 C2 108.0(9)
N1 C1 H1A 110.1
C2 C1 H1A 110.1
N1 C1 H1B 110.1
C2 C1 H1B 110.1
H1A C1 H1B 108.4
C5 N1 C1 113.4(8)
C5 N1 U1 127.3(6)
C1 N1 U1 118.6(7)
C40 O1 U1 110.6(6)
C14 N3 C4 114.8(9)
C14 N3 U1 132.3(7)
C4 N3 U1 112.4(7)
N2 C3 C4 108.8(9)
N2 C3 H3A 109.9
C4 C3 H3A 109.9
N2 C3 H3B 109.9
C4 C3 H3B 109.9
H3A C3 H3B 108.3
C2 N2 C3 110.7(8)
C2 N2 C40 119.3(8)
C3 N2 C40 118.4(8)
C2 N2 U1 108.8(6)
C3 N2 U1 107.6(6)
C40 N2 U1 88.5(5)
N2 C2 C1 113.3(9)
N2 C2 H2A 108.9
C1 C2 H2A 108.9
N2 C2 H2B 108.9
C1 C2 H2B 108.9
H2A C2 H2B 107.7
N3 C4 C3 110.1(9)
N3 C4 H4A 109.6
C3 C4 H4A 109.6
N3 C4 H4B 109.6
C3 C4 H4B 109.6
H4A C4 H4B 108.2
C9 C8 C6 124.2(12)
C9 C8 H8 117.9
C6 C8 H8 117.9
C6 C7 H7A 109.5
C6 C7 H7B 109.5
H7A C7 H7B 109.5
C6 C7 H7C 109.5
H7A C7 H7C 109.5
H7B C7 H7C 109.5
C8 C6 C5 119.2(12)
C8 C6 C7 120.1(12)
C5 C6 C7 120.6(11)
N1 C5 C6 123.1(10)
N1 C5 C12 119.5(10)
C6 C5 C12 117.3(10)
C9 C10 H10A 109.5
C9 C10 H10B 109.5
H10A C10 H10B 109.5
C9 C10 H10C 109.5
H10A C10 H10C 109.5
H10B C10 H10C 109.5
C8 C9 C11 117.5(12)
C8 C9 C10 122.6(13)
C11 C9 C10 119.9(13)
C9 C11 C12 121.9(12)
C9 C11 H11 119.0
C12 C11 H11 119.0
C21 C14 N3 120.8(10)
C21 C14 C15 118.6(11)
N3 C14 C15 120.5(10)
C12 C13 H13A 109.5
C12 C13 H13B 109.5
H13A C13 H13B 109.5
C12 C13 H13C 109.5
H13A C13 H13C 109.5
H13B C13 H13C 109.5
C11 C12 C5 119.7(11)
C11 C12 C13 120.4(11)
C5 C12 C13 119.8(9)
C15 C17 C18 123.4(12)
C15 C17 H17 118.3
C18 C17 H17 118.3
C15 C16 H16A 109.5
C15 C16 H16B 109.5
H16A C16 H16B 109.5
C15 C16 H16C 109.5
H16A C16 H16C 109.5
H16B C16 H16C 109.5
C17 C15 C14 119.1(11)
C17 C15 C16 120.7(11)
C14 C15 C16 120.1(10)
C18 C19 H19A 109.5
C18 C19 H19B 109.5
H19A C19 H19B 109.5
C18 C19 H19C 109.5
H19A C19 H19C 109.5
H19B C19 H19C 109.5
C20 C18 C17 117.1(12)
C20 C18 C19 121.1(12)
C17 C18 C19 121.7(12)
C18 C20 C21 122.1(12)
C18 C20 H20 118.9
C21 C20 H20 118.9
C20 C21 C14 119.5(11)
C20 C21 C22 118.6(11)
C14 C21 C22 121.9(11)
C21 C22 H22A 109.5
C21 C22 H22B 109.5
H22A C22 H22B 109.5
C21 C22 H22C 109.5
H22A C22 H22C 109.5
H22B C22 H22C 109.5
C24 C23 C27 109.7(10)
C24 C23 C28 125.1(11)
C27 C23 C28 124.9(11)
C24 C23 U1 77.8(6)
C27 C23 U1 75.8(6)
C28 C23 U1 118.0(7)
C23 C27 C26 106.8(10)
C23 C27 C32 125.8(11)
C26 C27 C32 127.4(12)
C23 C27 U1 74.1(6)
C26 C27 U1 75.8(6)
C32 C27 U1 117.2(7)
C25 C26 C27 107.7(10)
C25 C26 C31 124.4(11)
C27 C26 C31 126.8(11)
C25 C26 U1 75.9(6)
C27 C26 U1 74.2(6)
C31 C26 U1 125.1(7)
C24 C25 C26 107.8(10)
C24 C25 C30 127.8(11)
C26 C25 C30 124.0(11)
C24 C25 U1 75.1(6)
C26 C25 U1 74.5(6)
C30 C25 U1 122.1(8)
C23 C24 C25 108.1(10)
C23 C24 C29 126.3(12)
C25 C24 C29 125.2(12)
C23 C24 U1 73.2(6)
C25 C24 U1 75.4(7)
C29 C24 U1 123.3(7)
C27 C32 H32A 109.5
C27 C32 H32B 109.5
H32A C32 H32B 109.5
C27 C32 H32C 109.5
H32A C32 H32C 109.5
H32B C32 H32C 109.5
C26 C31 H31A 109.5
C26 C31 H31B 109.5
H31A C31 H31B 109.5
C26 C31 H31C 109.5
H31A C31 H31C 109.5
H31B C31 H31C 109.5
C25 C30 H30A 109.5
C25 C30 H30B 109.5
H30A C30 H30B 109.5
C25 C30 H30C 109.5
H30A C30 H30C 109.5
H30B C30 H30C 109.5
C24 C29 H29A 109.5
C24 C29 H29B 109.5
H29A C29 H29B 109.5
C24 C29 H29C 109.5
H29A C29 H29C 109.5
H29B C29 H29C 109.5
C23 C28 H28A 109.5
C23 C28 H28B 109.5
H28A C28 H28B 109.5
C23 C28 H28C 109.5
H28A C28 H28C 109.5
H28B C28 H28C 109.5
O1 C40 C47 109.3(8)
O1 C40 C41 109.2(9)
C47 C40 C41 107.9(8)
O1 C40 N2 103.1(7)
C47 C40 N2 114.3(9)
C41 C40 N2 112.8(8)
O1 C40 U1 42.9(4)
C47 C40 U1 128.8(7)
C41 C40 U1 121.2(7)
N2 C40 U1 60.4(5)
C50 C51 C52 120.6(13)
C50 C51 H51 119.7
C52 C51 H51 119.7
C49 C50 C51 119.6(13)
C49 C50 H50 120.2
C51 C50 H50 120.2
C50 C49 C48 121.0(13)
C50 C49 H49 119.5
C48 C49 H49 119.5
C49 C48 C47 120.8(12)
C49 C48 H48 119.6
C47 C48 H48 119.6
C52 C47 C48 116.4(11)
C52 C47 C40 121.9(10)
C48 C47 C40 121.6(10)
C45 C46 C41 121.9(11)
C45 C46 H46 119.0
C41 C46 H46 119.0
C44 C45 C46 119.9(11)
C44 C45 H45 120.1
C46 C45 H45 120.1
C43 C44 C45 119.3(12)
C43 C44 H44 120.3
C45 C44 H44 120.3
C42 C43 C44 121.1(12)
C42 C43 H43 119.5
C44 C43 H43 119.5
C43 C42 C41 121.9(11)
C43 C42 H42 119.0
C41 C42 H42 119.0
C42 C41 C46 115.8(10)
C42 C41 C40 121.5(9)
C46 C41 C40 122.6(10)
C51 C52 C47 121.5(13)
C51 C52 H52 119.2
C47 C52 H52 119.2

loop_
_geom_bond_atom_site_label_1
_geom_bond_atom_site_label_2
_geom_bond_distance
U1 O1 2.171(7)
U1 N3 2.267(9)
U1 N1 2.271(8)
U1 N2 2.595(9)
U1 C23 2.742(10)
U1 C27 2.765(12)
U1 C26 2.785(11)
U1 C24 2.800(11)
U1 C25 2.803(11)
U1 C40 2.984(10)
C1 N1 1.486(13)
C1 C2 1.503(16)
C1 H1A 0.9900
C1 H1B 0.9900
N1 C5 1.407(14)
O1 C40 1.420(12)
N3 C14 1.417(15)
N3 C4 1.473(14)
C3 N2 1.486(15)
C3 C4 1.525(15)
C3 H3A 0.9900
C3 H3B 0.9900
N2 C2 1.474(14)
N2 C40 1.544(13)
C2 H2A 0.9900
C2 H2B 0.9900
C4 H4A 0.9900
C4 H4B 0.9900
C8 C9 1.349(19)
C8 C6 1.384(18)
C8 H8 0.9500
C7 C6 1.499(18)
C7 H7A 0.9800
C7 H7B 0.9800
C7 H7C 0.9800
C6 C5 1.412(17)
C5 C12 1.428(16)
C10 C9 1.509(18)
C10 H10A 0.9800
C10 H10B 0.9800
C10 H10C 0.9800
C9 C11 1.385(19)
C11 C12 1.393(15)
C11 H11 0.9500
C14 C21 1.405(15)
C14 C15 1.422(15)
C13 C12 1.502(17)
C13 H13A 0.9800
C13 H13B 0.9800
C13 H13C 0.9800
C17 C15 1.374(17)
C17 C18 1.390(18)
C17 H17 0.9500
C16 C15 1.507(16)
C16 H16A 0.9800
C16 H16B 0.9800
C16 H16C 0.9800
C19 C18 1.513(18)
C19 H19A 0.9800
C19 H19B 0.9800
C19 H19C 0.9800
C18 C20 1.385(18)
C20 C21 1.403(17)
C20 H20 0.9500
C21 C22 1.494(16)
C22 H22A 0.9800
C22 H22B 0.9800
C22 H22C 0.9800
C23 C24 1.391(16)
C23 C27 1.428(17)
C23 C28 1.533(16)
C27 C26 1.434(16)
C27 C32 1.502(16)
C26 C25 1.432(16)
C26 C31 1.483(16)
C25 C24 1.428(17)
C25 C30 1.513(16)
C24 C29 1.515(16)
C32 H32A 0.9800
C32 H32B 0.9800
C32 H32C 0.9800
C31 H31A 0.9800
C31 H31B 0.9800
C31 H31C 0.9800
C30 H30A 0.9800
C30 H30B 0.9800
C30 H30C 0.9800
C29 H29A 0.9800
C29 H29B 0.9800
C29 H29C 0.9800
C28 H28A 0.9800
C28 H28B 0.9800
C28 H28C 0.9800
C40 C47 1.504(15)
C40 C41 1.540(15)
C51 C50 1.38(2)
C51 C52 1.386(18)
C51 H51 0.9500
C50 C49 1.36(2)
C50 H50 0.9500
C49 C48 1.380(17)
C49 H49 0.9500
C48 C47 1.429(16)
C48 H48 0.9500
C47 C52 1.387(16)
C46 C45 1.382(16)
C46 C41 1.411(15)
C46 H46 0.9500
C45 C44 1.377(18)
C45 H45 0.9500
C44 C43 1.372(18)
C44 H44 0.9500
C43 C42 1.367(17)
C43 H43 0.9500
C42 C41 1.399(16)
C42 H42 0.9500
C52 H52 0.9500

loop_
_geom_torsion_atom_site_label_1
_geom_torsion_atom_site_label_2
_geom_torsion_atom_site_label_3
_geom_torsion_atom_site_label_4
_geom_torsion
C2 C1 N1 C5 141.2(9)
C2 C1 N1 U1 -47.3(10)
C4 C3 N2 C2 85.6(10)
C4 C3 N2 C40 -131.3(9)
C4 C3 N2 U1 -33.2(9)
C3 N2 C2 C1 -149.6(9)
C40 N2 C2 C1 67.6(12)
U1 N2 C2 C1 -31.5(10)
N1 C1 C2 N2 50.6(11)
C14 N3 C4 C3 116.5(11)
U1 N3 C4 C3 -56.1(11)
N2 C3 C4 N3 59.6(12)
C9 C8 C6 C5 -2.8(18)
C9 C8 C6 C7 173.8(12)
C1 N1 C5 C6 55.8(13)
U1 N1 C5 C6 -114.8(10)
C1 N1 C5 C12 -126.0(10)
U1 N1 C5 C12 63.4(12)
C8 C6 C5 N1 -178.6(10)
C7 C6 C5 N1 4.8(17)
C8 C6 C5 C12 3.1(16)
C7 C6 C5 C12 -173.5(10)
C6 C8 C9 C11 0.8(18)
C6 C8 C9 C10 178.8(12)
C8 C9 C11 C12 0.9(17)
C10 C9 C11 C12 -177.2(11)
C4 N3 C14 C21 -104.1(11)
U1 N3 C14 C21 66.6(13)
C4 N3 C14 C15 73.7(13)
U1 N3 C14 C15 -115.6(10)
C9 C11 C12 C5 -0.4(16)
C9 C11 C12 C13 177.5(11)
N1 C5 C12 C11 -179.9(9)
C6 C5 C12 C11 -1.6(15)
N1 C5 C12 C13 2.1(15)
C6 C5 C12 C13 -179.5(10)
C18 C17 C15 C14 -2.8(19)
C18 C17 C15 C16 177.4(13)
C21 C14 C15 C17 2.0(16)
N3 C14 C15 C17 -175.8(11)
C21 C14 C15 C16 -178.2(11)
N3 C14 C15 C16 4.0(16)
C15 C17 C18 C20 0(2)
C15 C17 C18 C19 177.5(13)
C17 C18 C20 C21 2.9(19)
C19 C18 C20 C21 -174.3(13)
C18 C20 C21 C14 -3.6(17)
C18 C20 C21 C22 174.6(12)
N3 C14 C21 C20 178.8(10)
C15 C14 C21 C20 1.0(15)
N3 C14 C21 C22 0.7(16)
C15 C14 C21 C22 -177.1(10)
C24 C23 C27 C26 -1.8(12)
C28 C23 C27 C26 -176.1(10)
U1 C23 C27 C26 69.4(8)
C24 C23 C27 C32 176.4(10)
C28 C23 C27 C32 2.1(17)
U1 C23 C27 C32 -112.3(11)
C24 C23 C27 U1 -71.2(7)
C28 C23 C27 U1 114.4(10)
C23 C27 C26 C25 0.9(12)
C32 C27 C26 C25 -177.3(11)
U1 C27 C26 C25 69.1(8)
C23 C27 C26 C31 169.4(10)
C32 C27 C26 C31 -8.8(18)
U1 C27 C26 C31 -122.4(11)
C23 C27 C26 U1 -68.2(7)
C32 C27 C26 U1 113.6(11)
C27 C26 C25 C24 0.3(12)
C31 C26 C25 C24 -168.5(10)
U1 C26 C25 C24 68.3(8)
C27 C26 C25 C30 173.5(11)
C31 C26 C25 C30 4.6(18)
U1 C26 C25 C30 -118.5(11)
C27 C26 C25 U1 -68.0(7)
C31 C26 C25 U1 123.1(11)
C27 C23 C24 C25 2.0(12)
C28 C23 C24 C25 176.4(10)
U1 C23 C24 C25 -67.9(8)
C27 C23 C24 C29 -170.8(11)
C28 C23 C24 C29 3.5(17)
U1 C23 C24 C29 119.3(11)
C27 C23 C24 U1 69.9(7)
C28 C23 C24 U1 -115.8(10)
C26 C25 C24 C23 -1.5(12)
C30 C25 C24 C23 -174.3(11)
U1 C25 C24 C23 66.4(7)
C26 C25 C24 C29 171.5(10)
C30 C25 C24 C29 -1.3(19)
U1 C25 C24 C29 -120.6(11)
C26 C25 C24 U1 -67.9(8)
C30 C25 C24 U1 119.3(12)
U1 O1 C40 C47 126.7(7)
U1 O1 C40 C41 -115.5(7)
U1 O1 C40 N2 4.7(9)
C2 N2 C40 O1 -114.5(10)
C3 N2 C40 O1 105.5(10)
U1 N2 C40 O1 -3.7(7)
C2 N2 C40 C47 127.0(10)
C3 N2 C40 C47 -13.0(12)
U1 N2 C40 C47 -122.2(7)
C2 N2 C40 C41 3.2(13)
C3 N2 C40 C41 -136.8(9)
U1 N2 C40 C41 114.0(7)
C2 N2 C40 U1 -110.8(9)
C3 N2 C40 U1 109.2(8)
C52 C51 C50 C49 -2.7(19)
C51 C50 C49 C48 2.2(19)
C50 C49 C48 C47 0.2(19)
C49 C48 C47 C52 -2.0(16)
C49 C48 C47 C40 -178.0(11)
O1 C40 C47 C52 17.3(14)
C41 C40 C47 C52 -101.3(11)
N2 C40 C47 C52 132.4(10)
U1 C40 C47 C52 61.8(13)
O1 C40 C47 C48 -167.0(9)
C41 C40 C47 C48 74.4(12)
N2 C40 C47 C48 -51.9(13)
U1 C40 C47 C48 -122.5(9)
C41 C46 C45 C44 -1.8(18)
C46 C45 C44 C43 -0.7(19)
C45 C44 C43 C42 2.4(19)
C44 C43 C42 C41 -1.6(18)
C43 C42 C41 C46 -0.8(16)
C43 C42 C41 C40 -177.0(10)
C45 C46 C41 C42 2.5(16)
C45 C46 C41 C40 178.7(10)
O1 C40 C41 C42 -6.5(13)
C47 C40 C41 C42 112.2(11)
N2 C40 C41 C42 -120.6(10)
U1 C40 C41 C42 -52.4(12)
O1 C40 C41 C46 177.5(9)
C47 C40 C41 C46 -63.8(13)
N2 C40 C41 C46 63.4(13)
U1 C40 C41 C46 131.5(9)
C50 C51 C52 C47 0.7(19)
C48 C47 C52 C51 1.6(16)
C40 C47 C52 C51 177.5(10)
